data_7112801
loop_
_publ_author_name
'Mart\'i-Rujas, Javier'
'Matsushita, Yoshitaka'
'Izumi, Fujio'
'Fujita, Makoto'
'Kawano, Masaki'

_publ_section_title
;
 Solid-liquid interface synthesis of microcrystalline porous coordination
 networks.
;
_journal_issue 35
_journal_name_full 'Chemical communications (Cambridge, England)'
_journal_page_first 6515
_journal_page_last 6517
_journal_paper_doi 10.1039/c0cc01141j
_journal_volume 46
_journal_year 2010
_chemical_formula_sum 'C36 H24 Cl2 N12 O2 Zn'
_chemical_formula_weight 793.03
_chemical_name_systematic
;
?
;
_space_group_IT_number 15
_symmetry_cell_setting monoclinic
_symmetry_space_group_name_Hall '-C 2yc'
_symmetry_space_group_name_H-M 'C 1 2/c 1'
_atom_sites_solution_hydrogens geom
_atom_sites_solution_primary direct
_atom_sites_solution_secondary difmap
_audit_creation_method SHELXL-97
_cell_angle_alpha 90.00
_cell_angle_beta 109.309(2)
_cell_angle_gamma 90.00
_cell_formula_units_Z 4
_cell_length_a 43.862(10)
_cell_length_b 3.8289(9)
_cell_length_c 21.287(5)
_cell_measurement_reflns_used 9999
_cell_measurement_temperature 85(2)
_cell_measurement_theta_max 27.666
_cell_measurement_theta_min 2.312
_cell_volume 3373.9(14)
_computing_cell_refinement 'Bruker SAINT'
_computing_data_collection 'Bruker APEX-II'
_computing_data_reduction 'Bruker SAINT'
_computing_molecular_graphics 'Bruker XP'
_computing_publication_material 'Bruker SHELXTL'
_computing_structure_refinement 'SHELXL-97 (Sheldrick, 1997)'
_computing_structure_solution 'SHELXS-97 (Sheldrick, 1990)'
_diffrn_ambient_temperature 85(2)
_diffrn_detector_area_resol_mean 8.366
_diffrn_measured_fraction_theta_full 0.942
_diffrn_measured_fraction_theta_max 0.942
_diffrn_measurement_device_type 'CCD area detector'
_diffrn_measurement_method 'omega scans'
_diffrn_radiation_monochromator 'focusing mirror'
_diffrn_radiation_source 'fine-focus rotating anode'
_diffrn_radiation_type MoK\a
_diffrn_radiation_wavelength 0.71073
_diffrn_reflns_av_R_equivalents 0.0447
_diffrn_reflns_av_sigmaI/netI 0.0389
_diffrn_reflns_limit_h_max 56
_diffrn_reflns_limit_h_min -58
_diffrn_reflns_limit_k_max 5
_diffrn_reflns_limit_k_min -5
_diffrn_reflns_limit_l_max 28
_diffrn_reflns_limit_l_min -27
_diffrn_reflns_number 18009
_diffrn_reflns_theta_full 28.69
_diffrn_reflns_theta_max 28.69
_diffrn_reflns_theta_min 2.31
_diffrn_standards_decay_% none
_exptl_absorpt_coefficient_mu 0.944
_exptl_absorpt_correction_T_max 0.9906
_exptl_absorpt_correction_T_min 0.8871
_exptl_absorpt_correction_type empirical
_exptl_absorpt_process_details SADABS
_exptl_crystal_colour colorless
_exptl_crystal_density_diffrn 1.591
_exptl_crystal_density_method 'not measured'
_exptl_crystal_description needle
_exptl_crystal_F_000 1616.0
_exptl_crystal_size_max 0.13
_exptl_crystal_size_mid 0.02
_exptl_crystal_size_min 0.01
_refine_diff_density_max 0.988
_refine_diff_density_min -0.581
_refine_diff_density_rms 0.097
_refine_ls_extinction_method none
_refine_ls_goodness_of_fit_ref 1.150
_refine_ls_hydrogen_treatment mixed
_refine_ls_matrix_type full
_refine_ls_number_parameters 268
_refine_ls_number_reflns 4109
_refine_ls_number_restraints 1
_refine_ls_restrained_S_all 1.150
_refine_ls_R_factor_all 0.0697
_refine_ls_R_factor_gt 0.0503
_refine_ls_shift/su_max 0.002
_refine_ls_shift/su_mean 0.000
_refine_ls_structure_factor_coef Fsqd
_refine_ls_weighting_details 'calc w=1/[\s^2^(Fo^2^)+(0.0502P)^2^+13.7953P] where P=(Fo^2^+2Fc^2^)/3'
_refine_ls_weighting_scheme calc
_refine_ls_wR_factor_gt 0.1269
_refine_ls_wR_factor_ref 0.1352
_reflns_number_gt 3221
_reflns_number_total 4109
_reflns_threshold_expression >2sigma(I)
_cod_data_source_file c0cc01141j.txt
_cod_data_source_block data
_cod_original_cell_volume 3373.8(14)
_cod_original_sg_symbol_H-M C2/c
_cod_database_code 7112801

loop_
_symmetry_equiv_pos_as_xyz
'x, y, z'
'-x, y, -z+1/2'
'x+1/2, y+1/2, z'
'-x+1/2, y+1/2, -z+1/2'
'-x, -y, -z'
'x, -y, z-1/2'
'-x+1/2, -y+1/2, -z'
'x+1/2, -y+1/2, z-1/2'

loop_
_atom_site_label
_atom_site_type_symbol
_atom_site_fract_x
_atom_site_fract_y
_atom_site_fract_z
_atom_site_U_iso_or_equiv
_atom_site_adp_type
_atom_site_occupancy
_atom_site_symmetry_multiplicity
_atom_site_calc_flag
_atom_site_refinement_flags
Zn1 Zn 0.5000 1.37929(15) 0.2500 0.02276(16) Uani 1 2 d S
Cl Cl 0.524337(18) 1.6756(2) 0.34583(5) 0.0273(2) Uani 1 1 d .
N1 N 0.45928(6) 1.1983(7) 0.26849(13) 0.0174(5) Uani 1 1 d .
N2 N 0.35236(5) 0.6633(6) 0.24682(12) 0.0134(5) Uani 1 1 d .
N3 N 0.38034(5) 0.6341(7) 0.36314(12) 0.0145(5) Uani 1 1 d .
N4 N 0.32824(6) 0.3795(6) 0.31783(12) 0.0139(5) Uani 1 1 d .
N5 N 0.35906(6) 0.1440(7) 0.56472(13) 0.0200(5) Uani 1 1 d .
N6 N 0.24522(6) 0.2788(7) 0.08734(13) 0.0179(5) Uani 1 1 d .
C1 C 0.27228(6) 0.2552(8) 0.20598(14) 0.0142(6) Uani 1 1 d .
H1A H 0.2716 0.1912 0.2486 0.014(8) Uiso 1 1 calc R
C3 C 0.45966(7) 1.1253(9) 0.33024(15) 0.0190(6) Uani 1 1 d .
H3A H 0.4786 1.1761 0.3666 0.013(8) Uiso 1 1 calc R
C4 C 0.43346(7) 0.9785(8) 0.34322(15) 0.0166(6) Uani 1 1 d .
H4A H 0.4345 0.9283 0.3876 0.021(9) Uiso 1 1 calc R
C5 C 0.40576(6) 0.9063(8) 0.29035(14) 0.0136(6) Uani 1 1 d .
C6 C 0.40449(7) 0.9990(8) 0.22613(15) 0.0157(6) Uani 1 1 d .
H6A H 0.3854 0.9646 0.1892 0.023(9) Uiso 1 1 calc R
C7 C 0.43181(7) 1.1421(8) 0.21775(15) 0.0172(6) Uani 1 1 d .
H7A H 0.4311 1.2036 0.1741 0.012(8) Uiso 1 1 calc R
C8 C 0.37788(7) 0.7261(8) 0.30090(14) 0.0133(6) Uani 1 1 d .
C9 C 0.32837(6) 0.4884(7) 0.25785(14) 0.0124(5) Uani 1 1 d .
C10 C 0.35488(6) 0.4603(8) 0.36878(14) 0.0132(6) Uani 1 1 d .
C11 C 0.29979(6) 0.4093(7) 0.19901(14) 0.0124(5) Uani 1 1 d .
C12 C 0.29967(7) 0.4916(8) 0.13510(14) 0.0150(6) Uani 1 1 d .
H12A H 0.3181 0.5941 0.1284 0.022(9) Uiso 1 1 calc R
C13 C 0.27212(7) 0.4207(8) 0.08154(15) 0.0166(6) Uani 1 1 d .
H13A H 0.2723 0.4760 0.0382 0.026(10) Uiso 1 1 calc R
C14 C 0.24584(7) 0.1974(8) 0.14889(15) 0.0160(6) Uani 1 1 d .
H14A H 0.2271 0.0939 0.1539 0.032(10) Uiso 1 1 calc R
C15 C 0.35640(7) 0.3467(8) 0.43633(14) 0.0135(6) Uani 1 1 d .
C16 C 0.38421(7) 0.3975(8) 0.49045(15) 0.0180(6) Uani 1 1 d .
H16A H 0.4028 0.5019 0.4848 0.018(9) Uiso 1 1 calc R
C17 C 0.38435(7) 0.2922(8) 0.55319(15) 0.0197(6) Uani 1 1 d .
H17A H 0.4035 0.3276 0.5900 0.026(10) Uiso 1 1 calc R
C18 C 0.33244(7) 0.0964(8) 0.51154(15) 0.0171(6) Uani 1 1 d .
H18A H 0.3141 -0.0072 0.5184 0.029(10) Uiso 1 1 calc R
C19 C 0.33015(7) 0.1892(8) 0.44748(15) 0.0154(6) Uani 1 1 d .
H19A H 0.3109 0.1458 0.4115 0.019(9) Uiso 1 1 calc R
O1W O 0.4769(4) 1.253(6) 0.5061(8) 0.055(7) Uiso 0.221(15) 1 d P
O2W O 0.4760(3) 1.496(5) 0.4991(6) 0.082(6) Uiso 0.393(18) 1 d P
O3W O 0.5000(5) 1.906(5) 0.4980(11) 0.017(7) Uiso 0.110(9) 1 d P
O4W O 0.4717(5) 1.758(7) 0.5111(11) 0.045(9) Uiso 0.134(12) 1 d P
O5W O 0.4984(5) 1.685(6) 0.4986(10) 0.040(8) Uiso 0.144(13) 1 d P

loop_
_atom_site_aniso_label
_atom_site_aniso_U_11
_atom_site_aniso_U_22
_atom_site_aniso_U_33
_atom_site_aniso_U_23
_atom_site_aniso_U_13
_atom_site_aniso_U_12
Zn1 0.0126(2) 0.0240(3) 0.0359(3) 0.000 0.0138(2) 0.000
Cl 0.0164(4) 0.0256(4) 0.0431(5) -0.0070(4) 0.0141(3) -0.0034(3)
N1 0.0120(11) 0.0193(13) 0.0221(14) -0.0019(11) 0.0072(10) -0.0017(10)
N2 0.0111(11) 0.0150(12) 0.0138(12) -0.0012(10) 0.0039(9) -0.0005(9)
N3 0.0119(11) 0.0164(12) 0.0148(12) -0.0011(10) 0.0040(9) -0.0004(9)
N4 0.0126(11) 0.0145(12) 0.0135(12) -0.0002(10) 0.0031(9) 0.0004(9)
N5 0.0228(13) 0.0215(14) 0.0149(13) 0.0002(11) 0.0052(10) -0.0013(11)
N6 0.0147(12) 0.0204(13) 0.0170(13) -0.0020(10) 0.0031(10) -0.0006(10)
C1 0.0131(13) 0.0157(13) 0.0143(14) -0.0007(11) 0.0052(11) -0.0003(11)
C3 0.0115(13) 0.0235(16) 0.0208(16) -0.0045(13) 0.0037(11) -0.0016(12)
C4 0.0141(13) 0.0203(15) 0.0154(14) -0.0017(12) 0.0050(11) -0.0006(11)
C5 0.0109(12) 0.0127(13) 0.0191(14) -0.0012(11) 0.0074(11) 0.0017(10)
C6 0.0118(13) 0.0195(15) 0.0165(14) 0.0006(12) 0.0055(11) 0.0006(11)
C7 0.0145(13) 0.0190(15) 0.0195(15) -0.0017(12) 0.0074(12) 0.0002(11)
C8 0.0113(12) 0.0138(13) 0.0151(14) -0.0015(11) 0.0047(11) 0.0004(10)
C9 0.0110(12) 0.0134(13) 0.0123(13) -0.0009(11) 0.0032(10) 0.0024(10)
C10 0.0115(12) 0.0138(14) 0.0144(14) -0.0013(11) 0.0043(11) 0.0019(10)
C11 0.0116(12) 0.0117(13) 0.0132(13) -0.0010(11) 0.0033(10) 0.0013(10)
C12 0.0124(13) 0.0184(14) 0.0142(14) 0.0001(11) 0.0046(11) -0.0005(11)
C13 0.0176(14) 0.0185(15) 0.0133(14) -0.0008(12) 0.0046(11) 0.0004(12)
C14 0.0111(13) 0.0192(15) 0.0167(14) -0.0006(12) 0.0032(11) 0.0000(11)
C15 0.0152(13) 0.0135(14) 0.0121(13) -0.0012(11) 0.0050(11) 0.0011(11)
C16 0.0143(13) 0.0203(15) 0.0181(15) -0.0002(12) 0.0038(12) -0.0021(12)
C17 0.0194(15) 0.0226(16) 0.0127(15) -0.0003(12) -0.0006(12) -0.0037(12)
C18 0.0167(13) 0.0186(15) 0.0179(15) -0.0001(12) 0.0082(12) -0.0003(12)
C19 0.0130(13) 0.0178(15) 0.0149(14) -0.0007(11) 0.0038(11) 0.0010(11)

loop_
_atom_type_symbol
_atom_type_description
_atom_type_scat_dispersion_real
_atom_type_scat_dispersion_imag
_atom_type_scat_source
C C 0.0033 0.0016 'International Tables Vol C Tables 4.2.6.8 and 6.1.1.4'
H H 0.0000 0.0000 'International Tables Vol C Tables 4.2.6.8 and 6.1.1.4'
N N 0.0061 0.0033 'International Tables Vol C Tables 4.2.6.8 and 6.1.1.4'
O O 0.0106 0.0060 'International Tables Vol C Tables 4.2.6.8 and 6.1.1.4'
Cl Cl 0.1484 0.1585 'International Tables Vol C Tables 4.2.6.8 and 6.1.1.4'
Zn Zn 0.2839 1.4301 'International Tables Vol C Tables 4.2.6.8 and 6.1.1.4'

loop_
_geom_angle_atom_site_label_1
_geom_angle_atom_site_label_2
_geom_angle_atom_site_label_3
_geom_angle
_geom_angle_site_symmetry_1
_geom_angle_site_symmetry_3
N1 Zn1 N1 140.91(15) . 2_655
N1 Zn1 Cl 100.10(7) . .
N1 Zn1 Cl 99.16(8) 2_655 .
N1 Zn1 Cl 99.16(8) . 2_655
N1 Zn1 Cl 100.10(7) 2_655 2_655
Cl Zn1 Cl 119.99(5) . 2_655
C3 N1 C7 118.2(3) . .
C3 N1 Zn1 121.7(2) . .
C7 N1 Zn1 120.1(2) . .
C9 N2 C8 115.1(2) . .
C10 N3 C8 115.0(2) . .
C10 N4 C9 114.8(2) . .
C17 N5 C18 116.4(3) . .
C14 N6 C13 116.8(3) . .
C14 C1 C11 118.3(3) . .
N1 C3 C4 122.6(3) . .
C5 C4 C3 118.8(3) . .
C4 C5 C6 119.1(3) . .
C4 C5 C8 121.0(3) . .
C6 C5 C8 119.9(3) . .
C7 C6 C5 118.1(3) . .
N1 C7 C6 123.0(3) . .
N2 C8 N3 125.1(3) . .
N2 C8 C5 116.8(2) . .
N3 C8 C5 118.1(2) . .
N2 C9 N4 125.1(3) . .
N2 C9 C11 116.8(2) . .
N4 C9 C11 118.1(2) . .
N3 C10 N4 124.9(3) . .
N3 C10 C15 117.5(2) . .
N4 C10 C15 117.7(2) . .
C1 C11 C12 118.4(3) . .
C1 C11 C9 121.1(3) . .
C12 C11 C9 120.5(2) . .
C13 C12 C11 118.6(3) . .
N6 C13 C12 123.9(3) . .
N6 C14 C1 124.0(3) . .
C16 C15 C19 118.1(3) . .
C16 C15 C10 120.6(3) . .
C19 C15 C10 121.3(3) . .
C15 C16 C17 118.6(3) . .
N5 C17 C16 123.9(3) . .
N5 C18 C19 123.8(3) . .
C18 C19 C15 119.2(3) . .
O2W O1W O5W 76.5(19) . 5_686
O2W O1W O3W 118(2) . 5_686
O5W O1W O3W 42.2(14) 5_686 5_686
O2W O1W O3W 138(2) . 1_545
O5W O1W O3W 62.9(18) 5_686 1_545
O3W O1W O3W 20.8(17) 5_686 1_545
O1W O2W O4W 153(2) . .
O1W O2W O5W 127(2) . .
O4W O2W O5W 69.8(19) . .
O1W O2W O5W 58.8(16) . 5_686
O4W O2W O5W 135(2) . 5_686
O5W O2W O5W 68(2) . 5_686
O3W O3W O5W 170(5) 5_696 .
O3W O3W O1W 123(4) 5_696 5_686
O5W O3W O1W 65(2) . 5_686
O3W O3W O4W 109(4) 5_696 .
O5W O3W O4W 62(2) . .
O1W O3W O4W 127(2) 5_686 .
O3W O3W O5W 5(3) 5_696 5_696
O5W O3W O5W 175(2) . 5_696
O1W O3W O5W 118.7(19) 5_686 5_696
O4W O3W O5W 113.8(18) . 5_696
O3W O3W O1W 37(3) 5_696 1_565
O5W O3W O1W 136(3) . 1_565
O1W O3W O1W 159.2(17) 5_686 1_565
O4W O3W O1W 73.5(15) . 1_565
O5W O3W O1W 40.6(10) 5_696 1_565
O2W O4W O5W 60.6(17) . .
O2W O4W O3W 95(2) . .
O5W O4W O3W 34.9(12) . .
O3W O5W O1W 73(2) . 5_686
O3W O5W O2W 131(3) . .
O1W O5W O2W 156(2) 5_686 .
O3W O5W O2W 117(3) . 5_686
O1W O5W O2W 44.6(13) 5_686 5_686
O2W O5W O2W 112(2) . 5_686
O3W O5W O4W 83(2) . .
O1W O5W O4W 155(3) 5_686 .
O2W O5W O4W 49.5(14) . .
O2W O5W O4W 157(2) 5_686 .
O3W O5W O5W 170(4) . 5_686
O1W O5W O5W 98(2) 5_686 5_686
O2W O5W O5W 58.5(18) . 5_686
O2W O5W O5W 53.2(15) 5_686 5_686
O4W O5W O5W 106(3) . 5_686
O3W O5W O3W 5(2) . 5_696
O1W O5W O3W 76.5(18) 5_686 5_696
O2W O5W O3W 127.8(19) . 5_696
O2W O5W O3W 120.3(19) 5_686 5_696
O4W O5W O3W 78.9(18) . 5_696
O5W O5W O3W 172(3) 5_686 5_696

loop_
_geom_bond_atom_site_label_1
_geom_bond_atom_site_label_2
_geom_bond_distance
_geom_bond_site_symmetry_2
Zn1 N1 2.071(2) .
Zn1 N1 2.071(2) 2_655
Zn1 Cl 2.2689(10) .
Zn1 Cl 2.2689(10) 2_655
N1 C3 1.339(4) .
N1 C7 1.343(4) .
N2 C9 1.332(4) .
N2 C8 1.336(4) .
N3 C10 1.339(4) .
N3 C8 1.341(4) .
N4 C10 1.341(4) .
N4 C9 1.345(4) .
N5 C17 1.339(4) .
N5 C18 1.343(4) .
N6 C14 1.338(4) .
N6 C13 1.341(4) .
C1 C14 1.393(4) .
C1 C11 1.395(4) .
C3 C4 1.387(4) .
C4 C5 1.384(4) .
C5 C6 1.396(4) .
C5 C8 1.484(4) .
C6 C7 1.382(4) .
C9 C11 1.481(4) .
C10 C15 1.483(4) .
C11 C12 1.395(4) .
C12 C13 1.387(4) .
C15 C16 1.387(4) .
C15 C19 1.388(4) .
C16 C17 1.393(4) .
C18 C19 1.380(4) .
O1W O2W 0.94(2) .
O1W O5W 1.15(3) 5_686
O1W O3W 1.21(3) 5_686
O1W O3W 1.71(3) 1_545
O2W O4W 1.07(3) .
O2W O5W 1.22(3) .
O2W O5W 1.30(3) 5_686
O3W O3W 0.72(4) 5_696
O3W O5W 0.85(2) .
O3W O1W 1.21(3) 5_686
O3W O4W 1.48(3) .
O3W O5W 1.57(4) 5_696
O3W O1W 1.71(3) 1_565
O4W O5W 1.32(3) .
O5W O1W 1.15(3) 5_686
O5W O2W 1.30(3) 5_686
O5W O5W 1.42(5) 5_686
O5W O3W 1.57(4) 5_696

loop_
_geom_torsion_atom_site_label_1
_geom_torsion_atom_site_label_2
_geom_torsion_atom_site_label_3
_geom_torsion_atom_site_label_4
_geom_torsion
_geom_torsion_site_symmetry_1
_geom_torsion_site_symmetry_4
N1 Zn1 N1 C3 87.6(2) 2_655 .
Cl Zn1 N1 C3 -30.8(2) . .
Cl Zn1 N1 C3 -153.7(2) 2_655 .
N1 Zn1 N1 C7 -90.5(2) 2_655 .
Cl Zn1 N1 C7 151.1(2) . .
Cl Zn1 N1 C7 28.2(2) 2_655 .
C7 N1 C3 C4 3.3(5) . .
Zn1 N1 C3 C4 -174.9(2) . .
N1 C3 C4 C5 -0.4(5) . .
C3 C4 C5 C6 -3.1(4) . .
C3 C4 C5 C8 175.6(3) . .
C4 C5 C6 C7 3.5(4) . .
C8 C5 C6 C7 -175.1(3) . .
C3 N1 C7 C6 -2.8(4) . .
Zn1 N1 C7 C6 175.4(2) . .
C5 C6 C7 N1 -0.6(5) . .
C9 N2 C8 N3 -1.5(4) . .
C9 N2 C8 C5 177.3(2) . .
C10 N3 C8 N2 1.4(4) . .
C10 N3 C8 C5 -177.4(2) . .
C4 C5 C8 N2 -179.1(3) . .
C6 C5 C8 N2 -0.5(4) . .
C4 C5 C8 N3 -0.2(4) . .
C6 C5 C8 N3 178.5(3) . .
C8 N2 C9 N4 0.8(4) . .
C8 N2 C9 C11 -179.2(2) . .
C10 N4 C9 N2 0.1(4) . .
C10 N4 C9 C11 -180.0(2) . .
C8 N3 C10 N4 -0.4(4) . .
C8 N3 C10 C15 179.1(3) . .
C9 N4 C10 N3 -0.2(4) . .
C9 N4 C10 C15 -179.7(2) . .
C14 C1 C11 C12 -1.2(4) . .
C14 C1 C11 C9 178.0(3) . .
N2 C9 C11 C1 -174.2(3) . .
N4 C9 C11 C1 5.8(4) . .
N2 C9 C11 C12 5.0(4) . .
N4 C9 C11 C12 -174.9(3) . .
C1 C11 C12 C13 0.8(4) . .
C9 C11 C12 C13 -178.5(3) . .
C14 N6 C13 C12 -1.2(5) . .
C11 C12 C13 N6 0.5(5) . .
C13 N6 C14 C1 0.8(4) . .
C11 C1 C14 N6 0.5(5) . .
N3 C10 C15 C16 -4.6(4) . .
N4 C10 C15 C16 174.9(3) . .
N3 C10 C15 C19 175.0(3) . .
N4 C10 C15 C19 -5.5(4) . .
C19 C15 C16 C17 -0.7(4) . .
C10 C15 C16 C17 178.9(3) . .
C18 N5 C17 C16 0.3(5) . .
C15 C16 C17 N5 -0.1(5) . .
C17 N5 C18 C19 0.3(5) . .
N5 C18 C19 C15 -1.1(5) . .
C16 C15 C19 C18 1.3(4) . .
C10 C15 C19 C18 -178.3(3) . .
O5W O1W O2W O4W -130(5) 5_686 .
O3W O1W O2W O4W -136(5) 5_686 .
O3W O1W O2W O4W -145(4) 1_545 .
O5W O1W O2W O5W -9(3) 5_686 .
O3W O1W O2W O5W -15(3) 5_686 .
O3W O1W O2W O5W -24(4) 1_545 .
O3W O1W O2W O5W -6(2) 5_686 5_686
O3W O1W O2W O5W -15(2) 1_545 5_686
O1W O2W O4W O5W 133(5) . .
O5W O2W O4W O5W 22(3) 5_686 .
O1W O2W O4W O3W 139(5) . .
O5W O2W O4W O3W 6.4(16) . .
O5W O2W O4W O3W 28(3) 5_686 .
O3W O3W O4W O2W 176(4) 5_696 .
O5W O3W O4W O2W -10(2) . .
O1W O3W O4W O2W -17(3) 5_686 .
O5W O3W O4W O2W 173.1(18) 5_696 .
O1W O3W O4W O2W 168.4(19) 1_565 .
O3W O3W O4W O5W -174(5) 5_696 .
O1W O3W O4W O5W -7(2) 5_686 .
O5W O3W O4W O5W -177(3) 5_696 .
O1W O3W O4W O5W 178(3) 1_565 .
O3W O3W O5W O1W -139(31) 5_696 5_686
O4W O3W O5W O1W -174(2) . 5_686
O5W O3W O5W O1W -139(33) 5_696 5_686
O1W O3W O5W O1W -176(3) 1_565 5_686
O3W O3W O5W O2W 46(33) 5_696 .
O1W O3W O5W O2W -175(4) 5_686 .
O4W O3W O5W O2W 11(3) . .
O5W O3W O5W O2W 46(35) 5_696 .
O1W O3W O5W O2W 9(6) 1_565 .
O3W O3W O5W O2W -132(30) 5_696 5_686
O1W O3W O5W O2W 7(2) 5_686 5_686
O4W O3W O5W O2W -167(3) . 5_686
O5W O3W O5W O2W -132(32) 5_696 5_686
O1W O3W O5W O2W -169(2) 1_565 5_686
O3W O3W O5W O4W 35(31) 5_696 .
O1W O3W O5W O4W 174(2) 5_686 .
O5W O3W O5W O4W 35(33) 5_696 .
O1W O3W O5W O4W -2(4) 1_565 .
O3W O3W O5W O5W -126(29) 5_696 5_686
O1W O3W O5W O5W 13(21) 5_686 5_686
O4W O3W O5W O5W -161(21) . 5_686
O5W O3W O5W O5W -126(32) 5_696 5_686
O1W O3W O5W O5W -163(19) 1_565 5_686
O1W O3W O5W O3W 139(31) 5_686 5_696
O4W O3W O5W O3W -35(31) . 5_696
O5W O3W O5W O3W 0(2) 5_696 5_696
O1W O3W O5W O3W -37(29) 1_565 5_696
O1W O2W O5W O3W -170(3) . .
O4W O2W O5W O3W -15(4) . .
O5W O2W O5W O3W -178(5) 5_686 .
O1W O2W O5W O1W 21(7) . 5_686
O4W O2W O5W O1W 176(6) . 5_686
O5W O2W O5W O1W 13(4) 5_686 5_686
O1W O2W O5W O2W 8(3) . 5_686
O4W O2W O5W O2W 164(2) . 5_686
O5W O2W O5W O2W 0.000(1) 5_686 5_686
O1W O2W O5W O4W -156(3) . .
O5W O2W O5W O4W -164(2) 5_686 .
O1W O2W O5W O5W 8(3) . 5_686
O4W O2W O5W O5W 164(2) . 5_686
O1W O2W O5W O3W -166(2) . 5_696
O4W O2W O5W O3W -11(2) . 5_696
O5W O2W O5W O3W -174(3) 5_686 5_696
O2W O4W O5W O3W 169(3) . .
O2W O4W O5W O1W -177(6) . 5_686
O3W O4W O5W O1W 15(5) . 5_686
O3W O4W O5W O2W -169(3) . .
O2W O4W O5W O2W -41(6) . 5_686
O3W O4W O5W O2W 150(7) . 5_686
O2W O4W O5W O5W -15(2) . 5_686
O3W O4W O5W O5W 177(4) . 5_686
O2W O4W O5W O3W 171.5(19) . 5_696
O3W O4W O5W O3W 3(2) . 5_696
